data_7131245
loop_
_publ_author_name
'Seo, Hyeonglim'
'Kohlbrand, Alysia J.'
'Stokes, Ryjul W.'
'Chung, Jeewon'
'Cohen, Seth M.'

_publ_section_title
;
 Masking thiol reactivity with thioamide, thiourea, and
 thiocarbamate-based MBPs.
;
_journal_issue 16
_journal_name_full 'Chemical communications (Cambridge, England)'
_journal_page_first 2283
_journal_page_last 2286
_journal_paper_doi 10.1039/d2cc06596g
_journal_volume 59
_journal_year 2023
_chemical_formula_moiety 'C39 H34 B N7 S2 Zn, 0.5(C6 H6)'
_chemical_formula_sum 'C42 H37 B N7 S2 Zn'
_chemical_formula_weight 780.08
_space_group_crystal_system monoclinic
_space_group_IT_number 14
_space_group_name_Hall '-P 2yn'
_space_group_name_H-M_alt 'P 1 21/n 1'
_atom_sites_solution_hydrogens geom
_atom_sites_solution_primary dual
_audit_creation_date 2022-04-22
_audit_creation_method
;
Olex2 1.3-alpha
(compiled 2020.11.12 svn.r5f609507 for OlexSys, GUI svn.r6272)
;
_audit_update_record
;
2022-10-07 deposited with the CCDC.	2023-01-30 downloaded from the CCDC.
;
_cell_angle_alpha 90
_cell_angle_beta 98.684(4)
_cell_angle_gamma 90
_cell_formula_units_Z 8
_cell_length_a 16.078(2)
_cell_length_b 20.118(3)
_cell_length_c 23.900(4)
_cell_measurement_reflns_used 9682
_cell_measurement_temperature 273.15
_cell_measurement_theta_max 25.00
_cell_measurement_theta_min 2.51
_cell_volume 7642(2)
_computing_cell_refinement 'SAINT V8.40B (?, 2016)'
_computing_data_reduction 'SAINT V8.40B (?, 2016)'
_computing_molecular_graphics 'Olex2 1.3-alpha (Dolomanov et al., 2009)'
_computing_publication_material 'Olex2 1.3-alpha (Dolomanov et al., 2009)'
_computing_structure_refinement 'XL  (Sheldrick, 2008)'
_computing_structure_solution 'SHELXT 2018/2 (Sheldrick, 2018)'
_diffrn_ambient_temperature 273.15
_diffrn_detector 'Bruker APEX2 area detector'
_diffrn_detector_area_resol_mean 7.9
_diffrn_detector_type 'CCD area detector'
_diffrn_measured_fraction_theta_full 0.990
_diffrn_measured_fraction_theta_max 0.988
_diffrn_measurement_device 'three-circle diffractometer'
_diffrn_measurement_device_type 'Bruker SMART APEX2 area detector'
_diffrn_measurement_method '\w and \f scans'
_diffrn_radiation_monochromator 'mirror optics'
_diffrn_radiation_probe x-ray
_diffrn_radiation_type MoK\a
_diffrn_radiation_wavelength 0.71073
_diffrn_reflns_av_R_equivalents 0.3439
_diffrn_reflns_av_unetI/netI 0.0969
_diffrn_reflns_Laue_measured_fraction_full 0.990
_diffrn_reflns_Laue_measured_fraction_max 0.988
_diffrn_reflns_limit_h_max 19
_diffrn_reflns_limit_h_min -19
_diffrn_reflns_limit_k_max 23
_diffrn_reflns_limit_k_min -24
_diffrn_reflns_limit_l_max 28
_diffrn_reflns_limit_l_min -28
_diffrn_reflns_number 176725
_diffrn_reflns_point_group_measured_fraction_full 0.990
_diffrn_reflns_point_group_measured_fraction_max 0.988
_diffrn_reflns_theta_full 25.242
_diffrn_reflns_theta_max 25.263
_diffrn_reflns_theta_min 2.480
_diffrn_source 'microfocus sealed X-ray tube'
_diffrn_source_current 50.0
_diffrn_source_power 2.5
_diffrn_source_type 'Incoatec I\ms'
_diffrn_source_voltage 50.0
_diffrn_standards_number 0
_exptl_absorpt_coefficient_mu 0.793
_exptl_absorpt_correction_T_max 0.7452
_exptl_absorpt_correction_T_min 0.6052
_exptl_absorpt_correction_type multi-scan
_exptl_absorpt_process_details
;
SADABS-2016/2 (Bruker,2016/2) was used for absorption correction.
wR2(int) was 0.1422 before and 0.0867 after correction.
The Ratio of minimum to maximum transmission is 0.8121.
The \l/2 correction factor is Not present.
;
_exptl_crystal_colour colourless
_exptl_crystal_colour_primary colourless
_exptl_crystal_density_diffrn 1.356
_exptl_crystal_description block
_exptl_crystal_F_000 3240
_exptl_crystal_size_max 0.1
_exptl_crystal_size_mid 0.1
_exptl_crystal_size_min 0.1
_refine_diff_density_max 1.209
_refine_diff_density_min -1.686
_refine_diff_density_rms 0.156
_refine_ls_extinction_method none
_refine_ls_goodness_of_fit_ref 1.152
_refine_ls_hydrogen_treatment constr
_refine_ls_matrix_type full
_refine_ls_number_parameters 961
_refine_ls_number_reflns 13706
_refine_ls_number_restraints 0
_refine_ls_restrained_S_all 1.152
_refine_ls_R_factor_all 0.1546
_refine_ls_R_factor_gt 0.1325
_refine_ls_shift/su_max 0.000
_refine_ls_shift/su_mean 0.000
_refine_ls_structure_factor_coef Fsqd
_refine_ls_weighting_details 'w=1/[\s^2^(Fo^2^)+(0.0302P)^2^+162.8532P] where P=(Fo^2^+2Fc^2^)/3'
_refine_ls_weighting_scheme calc
_refine_ls_wR_factor_gt 0.3099
_refine_ls_wR_factor_ref 0.3223
_reflns_Friedel_coverage 0.000
_reflns_number_gt 10828
_reflns_number_total 13706
_reflns_threshold_expression 'I > 2\s(I)'
_cod_data_source_file d2cc06596g2.cif
_cod_data_source_block 292
_cod_depositor_comments 'Adding full bibliography for 7131239--7131245.cif.'
_cod_database_code 7131245
_shelx_shelxl_version_number 2018/3
_shelx_space_group_comment
;
The symmetry employed for this shelxl refinement is uniquely defined
by the following loop, which should always be used as a source of
symmetry information in preference to the above space-group names.
They are only intended as comments.
;
_shelx_estimated_absorpt_t_max 0.925
_shelx_estimated_absorpt_t_min 0.925
_olex2_refinement_description
;
1.a Ternary CH refined with riding coordinates:
 B1(H1), B2(H2A)
1.b Aromatic/amide H refined with riding coordinates:
 C00O(H00O), C00U(H00U), C00V(H00V), C00X(H00X), C012(H012), C015(H015),
 C017(H017), C019(H019), C01B(H01B), C01D(H01R), C01H(H01H), C01J(H01V),
 C01K(H01W), C01L(H01L), C01M(H01Z), C01N(H01), C01P(H01P), C01Q(H01Q),
 C01T(H2), C01U(H3), C01X(H01X), C01Y(H01Y), C01Z(H4), C020(H020), C021(H021),
 C022(H022), C023(H023), C024(H024), C025(H025), C026(H026), C027(H027),
 C029(H029), C02A(H02A), C02B(H02E), C02D(H02J), C02E(H02K), C02F(H02F),
 C02G(H02G), C02H(H02H), C02I(H02I), C02J(H02L), C02L(H02M), C02M(H02T),
 C02N(H02N), C02O(H02O), C02P(H02P), C02Q(H02Q), C02R(H02R), C02S(H02S),
 C02T(H02U), C02U(H02W), C02V(H02V), C02X(H02X), C02Y(H02Y)
1.c Idealised Me refined as rotating group:
 C018(H01M,H01N,H01O), C01F(H01A,H01C,H01D), C01G(H01S,H01T,H01U), C01R(H01E,
 H01F,H01G), C01V(H01I,H01J,H01K), C028(H02B,H02C,H02D)
;
_olex2_submission_special_instructions 'No special instructions were received'

loop_
_space_group_symop_operation_xyz
'x, y, z'
'-x+1/2, y+1/2, -z+1/2'
'-x, -y, -z'
'x-1/2, -y-1/2, z-1/2'

loop_
_atom_site_label
_atom_site_type_symbol
_atom_site_fract_x
_atom_site_fract_y
_atom_site_fract_z
_atom_site_U_iso_or_equiv
_atom_site_adp_type
_atom_site_occupancy
_atom_site_site_symmetry_order
_atom_site_calc_flag
_atom_site_refinement_flags_posn
_atom_site_refinement_flags_adp
_atom_site_refinement_flags_occupancy
_atom_site_disorder_assembly
_atom_site_disorder_group
Zn1 Zn 0.82021(7) 0.33726(6) 0.82314(5) 0.0251(3) Uani 1 1 d . . . . .
S1 S 0.80302(18) 0.32884(16) 0.91563(12) 0.0391(7) Uani 1 1 d . . . . .
S2 S 0.8615(2) 0.4518(2) 0.98563(15) 0.0592(10) Uani 1 1 d . . . . .
N1 N 0.9107(5) 0.3176(4) 0.7302(3) 0.0238(17) Uani 1 1 d . . . . .
N2 N 0.9265(5) 0.3275(4) 0.7871(3) 0.0243(18) Uani 1 1 d . . . . .
N3 N 0.7598(5) 0.2766(4) 0.7142(3) 0.0263(18) Uani 1 1 d . . . . .
N4 N 0.7633(5) 0.2601(4) 0.7702(4) 0.0265(18) Uani 1 1 d . . . . .
N5 N 0.7896(5) 0.3985(4) 0.7140(4) 0.0276(19) Uani 1 1 d . . . . .
N6 N 0.7665(5) 0.4075(4) 0.7664(4) 0.0287(19) Uani 1 1 d . . . . .
N7 N 0.8881(6) 0.4333(5) 0.8836(4) 0.037(2) Uani 1 1 d . . . . .
C1 C 0.9878(7) 0.2888(6) 0.6499(5) 0.035(3) Uani 1 1 d . . . . .
H01A H 0.967667 0.244161 0.642783 0.053 Uiso 1 1 calc R U . . .
H01C H 1.044718 0.291859 0.642562 0.053 Uiso 1 1 calc R U . . .
H01D H 0.952943 0.318915 0.625573 0.053 Uiso 1 1 calc R U . . .
C2 C 0.9846(6) 0.3064(5) 0.7104(4) 0.028(2) Uani 1 1 d . . . . .
C3 C 1.0486(6) 0.3113(6) 0.7554(5) 0.033(2) Uani 1 1 d . . . . .
H01B H 1.105932 0.306991 0.754360 0.040 Uiso 1 1 calc R U . . .
C4 C 1.0104(6) 0.3239(5) 0.8025(5) 0.029(2) Uani 1 1 d . . . . .
C5 C 1.0478(6) 0.3310(5) 0.8620(4) 0.027(2) Uani 1 1 d . . . . .
C6 C 1.1149(6) 0.3770(6) 0.8761(5) 0.035(3) Uani 1 1 d . . . . .
H01L H 1.133476 0.402435 0.847907 0.042 Uiso 1 1 calc R U . . .
C7 C 1.1533(7) 0.3842(6) 0.9332(5) 0.042(3) Uani 1 1 d . . . . .
H01X H 1.196889 0.414482 0.942405 0.051 Uiso 1 1 calc R U . . .
C8 C 1.1274(8) 0.3477(7) 0.9739(5) 0.047(3) Uani 1 1 d . . . . .
H02F H 1.153264 0.352848 1.011135 0.057 Uiso 1 1 calc R U . . .
C9 C 1.0618(8) 0.3016(7) 0.9613(5) 0.045(3) Uani 1 1 d . . . . .
H02I H 1.044601 0.275982 0.989901 0.054 Uiso 1 1 calc R U . . .
C10 C 1.0228(6) 0.2948(6) 0.9056(4) 0.030(2) Uani 1 1 d . . . . .
H012 H 0.978506 0.264883 0.897439 0.036 Uiso 1 1 calc R U . . .
C11 C 0.6779(7) 0.2489(6) 0.6190(5) 0.039(3) Uani 1 1 d . . . . .
H01I H 0.645915 0.288866 0.610433 0.058 Uiso 1 1 calc R U . . .
H01J H 0.645480 0.211406 0.603256 0.058 Uiso 1 1 calc R U . . .
H01K H 0.729025 0.251460 0.602870 0.058 Uiso 1 1 calc R U . . .
C12 C 0.6985(6) 0.2409(5) 0.6815(5) 0.032(2) Uani 1 1 d . . . . .
C13 C 0.6626(7) 0.2007(6) 0.7169(4) 0.033(2) Uani 1 1 d . . . . .
H00O H 0.618996 0.170677 0.706825 0.039 Uiso 1 1 calc R U . . .
C14 C 0.7058(6) 0.2141(5) 0.7729(4) 0.025(2) Uani 1 1 d . . . . .
C15 C 0.6910(6) 0.1848(5) 0.8252(4) 0.026(2) Uani 1 1 d . . . . .
C16 C 0.6105(7) 0.1653(6) 0.8338(5) 0.041(3) Uani 1 1 d . . . . .
H02P H 0.566338 0.169110 0.803979 0.050 Uiso 1 1 calc R U . . .
C17 C 0.5943(7) 0.1407(7) 0.8842(6) 0.048(3) Uani 1 1 d . . . . .
H02X H 0.540258 0.126755 0.887940 0.058 Uiso 1 1 calc R U . . .
C18 C 0.6581(7) 0.1367(6) 0.9298(6) 0.041(3) Uani 1 1 d . . . . .
H01Q H 0.646672 0.122033 0.964734 0.049 Uiso 1 1 calc R U . . .
C19 C 0.7385(8) 0.1545(6) 0.9232(6) 0.046(3) Uani 1 1 d . . . . .
H023 H 0.782075 0.150134 0.953383 0.056 Uiso 1 1 calc R U . . .
C20 C 0.7549(7) 0.1786(5) 0.8724(5) 0.035(3) Uani 1 1 d . . . . .
H01Y H 0.809492 0.191215 0.868849 0.042 Uiso 1 1 calc R U . . .
C21 C 0.8036(8) 0.4631(7) 0.6265(5) 0.047(3) Uani 1 1 d . . . . .
H01E H 0.796634 0.508269 0.613729 0.070 Uiso 1 1 calc R U . . .
H01F H 0.767264 0.434709 0.601430 0.070 Uiso 1 1 calc R U . . .
H01G H 0.861030 0.449769 0.626870 0.070 Uiso 1 1 calc R U . . .
C22 C 0.7818(7) 0.4577(6) 0.6847(5) 0.035(3) Uani 1 1 d . . . . .
C23 C 0.7533(7) 0.5032(6) 0.7189(5) 0.037(3) Uani 1 1 d . . . . .
H01P H 0.741592 0.547560 0.709973 0.045 Uiso 1 1 calc R U . . .
C24 C 0.7448(6) 0.4728(5) 0.7690(5) 0.034(3) Uani 1 1 d . . . . .
C25 C 0.7137(6) 0.4999(6) 0.8191(5) 0.038(3) Uani 1 1 d . . . . .
C26 C 0.7246(7) 0.5668(6) 0.8329(6) 0.043(3) Uani 1 1 d . . . . .
H02N H 0.752622 0.594257 0.810628 0.051 Uiso 1 1 calc R U . . .
C27 C 0.6947(9) 0.5927(7) 0.8791(6) 0.054(3) Uani 1 1 d . . . . .
H02O H 0.701734 0.637735 0.887075 0.064 Uiso 1 1 calc R U . . .
C28 C 0.6551(9) 0.5542(8) 0.9131(7) 0.063(4) Uani 1 1 d . . . . .
H02Y H 0.636298 0.572587 0.944619 0.075 Uiso 1 1 calc R U . . .
C29 C 0.6425(9) 0.4870(7) 0.9010(6) 0.051(3) Uani 1 1 d . . . . .
H02Q H 0.615933 0.459844 0.924398 0.062 Uiso 1 1 calc R U . . .
C30 C 0.6706(8) 0.4615(6) 0.8529(5) 0.043(3) Uani 1 1 d . . . . .
H02H H 0.659949 0.417199 0.843359 0.051 Uiso 1 1 calc R U . . .
C31 C 0.8539(7) 0.4054(7) 0.9245(5) 0.041(3) Uani 1 1 d . . . . .
C32 C 0.9154(8) 0.5122(8) 0.9549(6) 0.058(4) Uani 1 1 d . . . . .
H02S H 0.935710 0.551458 0.972341 0.069 Uiso 1 1 calc R U . . .
C33 C 0.9239(6) 0.4938(6) 0.9008(5) 0.036(3) Uani 1 1 d . . . . .
C34 C 0.9666(7) 0.5323(6) 0.8599(6) 0.047(3) Uani 1 1 d . . . . .
C35 C 0.9701(7) 0.5082(6) 0.8077(5) 0.040(3) Uani 1 1 d . . . . .
H01H H 0.944887 0.467738 0.796632 0.048 Uiso 1 1 calc R U . . .
C36 C 1.0122(7) 0.5447(6) 0.7695(6) 0.045(3) Uani 1 1 d . . . . .
H020 H 1.012009 0.528284 0.733057 0.054 Uiso 1 1 calc R U . . .
C37 C 1.0524(7) 0.6024(7) 0.7843(7) 0.052(4) Uani 1 1 d . . . . .
H02A H 1.081229 0.625350 0.759393 0.062 Uiso 1 1 calc R U . . .
C38 C 1.0488(8) 0.6260(7) 0.8384(7) 0.055(4) Uani 1 1 d . . . . .
H02G H 1.075679 0.665780 0.849725 0.066 Uiso 1 1 calc R U . . .
C39 C 1.0070(8) 0.5926(7) 0.8761(6) 0.053(3) Uani 1 1 d . . . . .
H02V H 1.005458 0.609973 0.912006 0.063 Uiso 1 1 calc R U . . .
B1 B 0.8203(7) 0.3296(6) 0.6961(5) 0.029(3) Uani 1 1 d . . . . .
H1 H 0.821236 0.327848 0.655206 0.034 Uiso 1 1 calc R U . . .
Zn2 Zn 0.29393(7) 0.33880(6) 0.67485(5) 0.0268(3) Uani 1 1 d . . . . .
S3 S 0.24132(17) 0.35194(14) 0.58204(12) 0.0319(6) Uani 1 1 d . . . . .
S4 S 0.26479(19) 0.48556(15) 0.52598(12) 0.0371(7) Uani 1 1 d . . . . .
N8 N 0.2851(5) 0.2624(4) 0.7748(4) 0.0280(19) Uani 1 1 d . . . . .
N9 N 0.2683(5) 0.2535(4) 0.7172(4) 0.0281(19) Uani 1 1 d . . . . .
N10 N 0.2981(5) 0.3854(5) 0.7887(4) 0.032(2) Uani 1 1 d . . . . .
N11 N 0.2535(5) 0.3956(4) 0.7357(4) 0.0255(18) Uani 1 1 d . . . . .
N12 N 0.4256(5) 0.3213(4) 0.7716(4) 0.0280(19) Uani 1 1 d . . . . .
N13 N 0.4172(5) 0.3335(5) 0.7143(4) 0.031(2) Uani 1 1 d . . . . .
N14 N 0.3358(5) 0.4549(5) 0.6260(4) 0.031(2) Uani 1 1 d . . . . .
C40 C 0.2447(7) 0.2155(6) 0.8625(5) 0.035(3) Uani 1 1 d . . . . .
H01M H 0.216683 0.253934 0.874482 0.052 Uiso 1 1 calc R U . . .
H01N H 0.302049 0.214994 0.880902 0.052 Uiso 1 1 calc R U . . .
H01O H 0.216620 0.176049 0.872434 0.052 Uiso 1 1 calc R U . . .
C41 C 0.2427(7) 0.2177(5) 0.8015(4) 0.032(2) Uani 1 1 d . . . . .
C42 C 0.1970(7) 0.1790(5) 0.7592(5) 0.034(3) Uani 1 1 d . . . . .
H019 H 0.160603 0.144612 0.764944 0.041 Uiso 1 1 calc R U . . .
C43 C 0.2148(6) 0.2003(5) 0.7077(5) 0.029(2) Uani 1 1 d . . . . .
C44 C 0.1852(6) 0.1756(5) 0.6506(5) 0.030(2) Uani 1 1 d . . . . .
C45 C 0.1097(7) 0.1381(6) 0.6409(5) 0.037(3) Uani 1 1 d . . . . .
H027 H 0.079626 0.129939 0.670462 0.045 Uiso 1 1 calc R U . . .
C46 C 0.0805(8) 0.1134(7) 0.5867(5) 0.047(3) Uani 1 1 d . . . . .
H024 H 0.030478 0.089524 0.580227 0.056 Uiso 1 1 calc R U . . .
C47 C 0.1250(10) 0.1242(7) 0.5436(6) 0.059(4) Uani 1 1 d . . . . .
H4 H 0.105480 0.106911 0.507887 0.070 Uiso 1 1 calc R U . . .
C48 C 0.1987(9) 0.1604(7) 0.5520(6) 0.055(3) Uani 1 1 d . . . . .
H029 H 0.228344 0.167776 0.522028 0.066 Uiso 1 1 calc R U . . .
C49 C 0.2289(7) 0.1859(6) 0.6058(5) 0.037(3) Uani 1 1 d . . . . .
H026 H 0.278831 0.209983 0.611359 0.045 Uiso 1 1 calc R U . . .
C50 C 0.3446(8) 0.4451(6) 0.8804(5) 0.043(3) Uani 1 1 d . . . . .
H02B H 0.403561 0.451014 0.879099 0.065 Uiso 1 1 calc R U . . .
H02C H 0.336365 0.405031 0.900686 0.065 Uiso 1 1 calc R U . . .
H02D H 0.323776 0.482316 0.899153 0.065 Uiso 1 1 calc R U . . .
C51 C 0.2976(6) 0.4400(5) 0.8206(5) 0.028(2) Uani 1 1 d . . . . .
C52 C 0.2480(6) 0.4880(6) 0.7883(5) 0.034(2) Uani 1 1 d . . . . .
H00V H 0.235746 0.530648 0.799637 0.040 Uiso 1 1 calc R U . . .
C53 C 0.2209(6) 0.4588(5) 0.7359(5) 0.031(2) Uani 1 1 d . . . . .
C54 C 0.1654(6) 0.4811(5) 0.6840(5) 0.030(2) Uani 1 1 d . . . . .
C55 C 0.1062(7) 0.4386(6) 0.6546(5) 0.034(2) Uani 1 1 d . . . . .
H01R H 0.101650 0.395150 0.667067 0.040 Uiso 1 1 calc R U . . .
C56 C 0.0537(7) 0.4607(6) 0.6069(6) 0.041(3) Uani 1 1 d . . . . .
H01 H 0.014318 0.431863 0.587530 0.050 Uiso 1 1 calc R U . . .
C57 C 0.0592(7) 0.5241(6) 0.5880(6) 0.042(3) Uani 1 1 d . . . . .
H01W H 0.024822 0.538128 0.555303 0.050 Uiso 1 1 calc R U . . .
C58 C 0.1166(7) 0.5676(6) 0.6180(5) 0.040(3) Uani 1 1 d . . . . .
H02J H 0.119722 0.611251 0.605728 0.048 Uiso 1 1 calc R U . . .
C59 C 0.1694(7) 0.5463(6) 0.6663(5) 0.038(3) Uani 1 1 d . . . . .
H01Z H 0.207184 0.575756 0.686558 0.045 Uiso 1 1 calc R U . . .
C60 C 0.5359(7) 0.3167(6) 0.8565(5) 0.041(3) Uani 1 1 d . . . . .
H01S H 0.595775 0.310393 0.863257 0.061 Uiso 1 1 calc R U . . .
H01T H 0.508674 0.278403 0.869315 0.061 Uiso 1 1 calc R U . . .
H01U H 0.521592 0.355322 0.876658 0.061 Uiso 1 1 calc R U . . .
C61 C 0.5071(6) 0.3264(5) 0.7937(5) 0.034(2) Uani 1 1 d . . . . .
C62 C 0.5515(7) 0.3410(6) 0.7523(5) 0.037(3) Uani 1 1 d . . . . .
H00U H 0.609399 0.347173 0.756119 0.045 Uiso 1 1 calc R U . . .
C63 C 0.4941(6) 0.3453(5) 0.7022(5) 0.033(2) Uani 1 1 d . . . . .
C64 C 0.5063(6) 0.3627(6) 0.6428(6) 0.038(3) Uani 1 1 d . . . . .
C65 C 0.4645(6) 0.3295(6) 0.5982(5) 0.036(3) Uani 1 1 d . . . . .
H00X H 0.431727 0.292802 0.604002 0.043 Uiso 1 1 calc R U . . .
C66 C 0.4706(8) 0.3502(8) 0.5431(6) 0.057(4) Uani 1 1 d . . . . .
H021 H 0.440574 0.328056 0.512323 0.069 Uiso 1 1 calc R U . . .
C67 C 0.5214(8) 0.4035(9) 0.5343(6) 0.062(4) Uani 1 1 d . . . . .
H02R H 0.525102 0.417586 0.497715 0.074 Uiso 1 1 calc R U . . .
C68 C 0.5666(8) 0.4361(7) 0.5803(7) 0.058(4) Uani 1 1 d . . . . .
H3 H 0.601382 0.471572 0.574483 0.070 Uiso 1 1 calc R U . . .
C69 C 0.5602(7) 0.4157(7) 0.6356(6) 0.045(3) Uani 1 1 d . . . . .
H2 H 0.590982 0.436763 0.666655 0.054 Uiso 1 1 calc R U . . .
C70 C 0.2855(7) 0.4300(6) 0.5837(5) 0.032(2) Uani 1 1 d . . . . .
C71 C 0.3295(7) 0.5429(6) 0.5631(5) 0.038(3) Uani 1 1 d . . . . .
H022 H 0.340121 0.585037 0.549791 0.045 Uiso 1 1 calc R U . . .
C72 C 0.3639(6) 0.5184(5) 0.6156(5) 0.031(2) Uani 1 1 d . . . . .
C73 C 0.4218(6) 0.5523(5) 0.6605(5) 0.031(2) Uani 1 1 d . . . . .
C74 C 0.4455(7) 0.5232(6) 0.7123(5) 0.037(3) Uani 1 1 d . . . . .
H015 H 0.423185 0.481986 0.719571 0.044 Uiso 1 1 calc R U . . .
C75 C 0.5025(7) 0.5539(6) 0.7544(5) 0.041(3) Uani 1 1 d . . . . .
H017 H 0.516759 0.533646 0.789556 0.049 Uiso 1 1 calc R U . . .
C76 C 0.5379(7) 0.6149(6) 0.7436(5) 0.044(3) Uani 1 1 d . . . . .
H01V H 0.575440 0.636096 0.771350 0.053 Uiso 1 1 calc R U . . .
C77 C 0.5160(8) 0.6435(6) 0.6906(6) 0.045(3) Uani 1 1 d . . . . .
H02E H 0.540085 0.683827 0.682856 0.054 Uiso 1 1 calc R U . . .
C78 C 0.4586(7) 0.6130(6) 0.6485(5) 0.038(3) Uani 1 1 d . . . . .
H025 H 0.444985 0.632713 0.613112 0.045 Uiso 1 1 calc R U . . .
B2 B 0.3438(7) 0.3189(6) 0.8007(5) 0.029(3) Uani 1 1 d . . . . .
H2A H 0.359057 0.312346 0.841565 0.035 Uiso 1 1 calc R U . . .
C79 C 0.1157(9) 0.6545(8) 0.4906(5) 0.053(3) Uani 1 1 d . . . . .
H02W H 0.127899 0.609891 0.485777 0.064 Uiso 1 1 calc R U . . .
C80 C 0.0345(8) 0.6751(7) 0.4974(6) 0.048(3) Uani 1 1 d . . . . .
H02M H -0.007290 0.643234 0.498217 0.058 Uiso 1 1 calc R U . . .
C81 C 0.0155(8) 0.7392(7) 0.5026(6) 0.048(3) Uani 1 1 d . . . . .
H02K H -0.039131 0.751981 0.505895 0.058 Uiso 1 1 calc R U . . .
C82 C 0.0790(10) 0.7871(8) 0.5031(6) 0.063(4) Uani 1 1 d . . . . .
H02T H 0.066588 0.831550 0.508702 0.076 Uiso 1 1 calc R U . . .
C83 C 0.1584(10) 0.7697(8) 0.4956(6) 0.063(4) Uani 1 1 d . . . . .
H02U H 0.198732 0.802329 0.493419 0.075 Uiso 1 1 calc R U . . .
C84 C 0.1787(8) 0.7041(9) 0.4914(5) 0.056(4) Uani 1 1 d . . . . .
H02L H 0.233900 0.691926 0.489066 0.068 Uiso 1 1 calc R U . . .

loop_
_atom_site_aniso_label
_atom_site_aniso_U_11
_atom_site_aniso_U_22
_atom_site_aniso_U_33
_atom_site_aniso_U_23
_atom_site_aniso_U_13
_atom_site_aniso_U_12
Zn1 0.0159(5) 0.0312(6) 0.0292(6) 0.0018(5) 0.0063(4) -0.0009(5)
S1 0.0330(15) 0.0575(19) 0.0283(14) 0.0019(13) 0.0099(11) -0.0004(13)
S2 0.0427(19) 0.096(3) 0.0397(18) -0.0242(19) 0.0088(14) -0.0111(18)
N1 0.016(4) 0.035(5) 0.021(4) 0.003(3) 0.006(3) 0.001(3)
N2 0.014(4) 0.031(5) 0.028(4) 0.005(4) 0.006(3) 0.003(3)
N3 0.013(4) 0.040(5) 0.026(4) -0.002(4) 0.006(3) -0.001(3)
N4 0.022(4) 0.026(4) 0.033(5) -0.003(4) 0.007(4) 0.000(3)
N5 0.021(4) 0.030(5) 0.029(5) 0.005(4) -0.002(3) -0.001(3)
N6 0.012(4) 0.032(5) 0.040(5) 0.007(4) -0.002(3) -0.002(3)
N7 0.023(5) 0.048(6) 0.039(6) -0.006(4) 0.003(4) 0.009(4)
C1 0.023(5) 0.045(7) 0.040(6) -0.006(5) 0.011(5) -0.005(5)
C2 0.023(5) 0.033(6) 0.031(6) 0.003(4) 0.007(4) 0.005(4)
C3 0.015(5) 0.048(7) 0.037(6) 0.006(5) 0.003(4) 0.006(4)
C4 0.024(5) 0.025(5) 0.041(6) 0.002(4) 0.013(4) -0.003(4)
C5 0.014(4) 0.030(5) 0.038(6) 0.006(4) 0.006(4) 0.006(4)
C6 0.017(5) 0.049(7) 0.040(7) 0.005(5) 0.009(4) 0.002(5)
C7 0.021(6) 0.054(8) 0.050(8) -0.010(6) 0.001(5) -0.006(5)
C8 0.039(7) 0.062(8) 0.037(7) -0.010(6) -0.003(5) -0.002(6)
C9 0.047(7) 0.054(8) 0.035(7) -0.001(6) 0.011(5) 0.005(6)
C10 0.020(5) 0.043(6) 0.027(5) -0.007(5) 0.002(4) -0.003(4)
C11 0.031(6) 0.059(8) 0.028(6) -0.010(5) 0.005(5) -0.003(5)
C12 0.018(5) 0.033(6) 0.047(7) -0.014(5) 0.006(5) 0.003(4)
C13 0.031(6) 0.037(6) 0.027(6) -0.009(5) -0.007(4) -0.002(5)
C14 0.019(5) 0.034(5) 0.024(5) -0.001(4) 0.011(4) 0.004(4)
C15 0.021(5) 0.021(5) 0.037(6) -0.002(4) 0.008(4) 0.000(4)
C16 0.030(6) 0.046(7) 0.050(7) -0.005(6) 0.013(5) -0.001(5)
C17 0.028(6) 0.055(8) 0.064(9) 0.012(7) 0.014(6) -0.015(5)
C18 0.037(6) 0.037(6) 0.052(8) 0.005(5) 0.017(6) -0.002(5)
C19 0.039(7) 0.049(7) 0.051(8) 0.012(6) 0.004(6) -0.004(6)
C20 0.028(6) 0.030(6) 0.052(7) 0.005(5) 0.019(5) 0.000(4)
C21 0.040(7) 0.060(8) 0.046(7) 0.023(6) 0.021(6) 0.011(6)
C22 0.023(5) 0.044(7) 0.040(6) 0.010(5) 0.008(5) 0.004(5)
C23 0.032(6) 0.038(6) 0.042(7) 0.016(5) 0.008(5) 0.008(5)
C24 0.007(4) 0.035(6) 0.060(8) 0.002(5) 0.004(4) -0.007(4)
C25 0.010(5) 0.042(7) 0.061(8) 0.005(6) 0.000(5) 0.007(4)
C26 0.023(6) 0.036(6) 0.069(9) -0.010(6) 0.007(5) -0.001(5)
C27 0.055(8) 0.036(7) 0.068(10) -0.008(7) 0.004(7) -0.009(6)
C28 0.055(9) 0.060(9) 0.071(10) -0.025(8) 0.003(7) 0.019(7)
C29 0.058(8) 0.044(7) 0.052(8) -0.001(6) 0.011(6) 0.011(6)
C30 0.046(7) 0.033(6) 0.050(8) -0.003(5) 0.013(6) 0.011(5)
C31 0.025(6) 0.067(8) 0.031(6) -0.010(6) 0.002(5) 0.012(5)
C32 0.025(6) 0.082(10) 0.063(9) -0.025(8) -0.003(6) -0.003(6)
C33 0.017(5) 0.052(7) 0.036(6) -0.010(5) -0.006(4) 0.003(5)
C34 0.014(5) 0.048(7) 0.076(10) 0.000(7) -0.003(5) 0.005(5)
C35 0.028(6) 0.035(6) 0.058(8) -0.011(6) 0.009(5) -0.003(5)
C36 0.026(6) 0.041(7) 0.068(9) 0.007(6) 0.008(6) 0.003(5)
C37 0.024(6) 0.053(8) 0.076(10) 0.015(7) 0.000(6) 0.004(6)
C38 0.026(6) 0.049(8) 0.086(11) 0.005(7) -0.006(6) -0.007(6)
C39 0.037(7) 0.058(8) 0.058(9) -0.008(7) -0.012(6) -0.003(6)
B1 0.024(6) 0.043(7) 0.020(6) 0.004(5) 0.005(4) 0.004(5)
Zn2 0.0181(6) 0.0308(6) 0.0323(7) 0.0052(5) 0.0061(5) 0.0002(5)
S3 0.0287(13) 0.0360(15) 0.0322(14) 0.0046(11) 0.0084(11) 0.0010(11)
S4 0.0406(16) 0.0366(15) 0.0348(15) 0.0075(12) 0.0080(12) 0.0027(12)
N8 0.027(5) 0.032(5) 0.026(5) 0.007(4) 0.007(4) -0.003(4)
N9 0.030(5) 0.025(4) 0.027(5) 0.007(4) 0.001(4) -0.009(4)
N10 0.028(5) 0.037(5) 0.030(5) -0.001(4) 0.005(4) -0.013(4)
N11 0.013(4) 0.029(5) 0.035(5) 0.005(4) 0.006(3) 0.000(3)
N12 0.018(4) 0.031(5) 0.035(5) 0.004(4) 0.005(4) -0.002(3)
N13 0.017(4) 0.036(5) 0.040(5) 0.006(4) 0.007(4) 0.003(4)
N14 0.022(4) 0.041(5) 0.031(5) 0.000(4) 0.010(4) 0.005(4)
C40 0.034(6) 0.039(6) 0.035(6) 0.012(5) 0.017(5) 0.004(5)
C41 0.034(6) 0.035(6) 0.027(6) 0.006(5) 0.007(4) 0.003(5)
C42 0.026(5) 0.036(6) 0.038(6) 0.008(5) -0.002(5) -0.010(4)
C43 0.016(5) 0.037(6) 0.035(6) 0.000(5) 0.007(4) 0.003(4)
C44 0.025(5) 0.017(5) 0.046(6) 0.003(4) 0.004(5) 0.004(4)
C45 0.031(6) 0.033(6) 0.046(7) -0.007(5) 0.003(5) -0.005(5)
C46 0.045(7) 0.049(7) 0.043(7) -0.009(6) -0.003(6) -0.007(6)
C47 0.083(11) 0.045(8) 0.043(8) -0.002(6) -0.007(7) -0.006(7)
C48 0.070(9) 0.052(8) 0.045(8) -0.006(6) 0.017(7) 0.009(7)
C49 0.029(6) 0.038(6) 0.046(7) 0.006(5) 0.011(5) 0.005(5)
C50 0.050(7) 0.042(7) 0.039(7) -0.012(5) 0.010(6) 0.000(6)
C51 0.007(4) 0.038(6) 0.042(6) -0.001(5) 0.011(4) 0.001(4)
C52 0.013(5) 0.038(6) 0.051(7) -0.003(5) 0.008(4) 0.001(4)
C53 0.018(5) 0.028(5) 0.048(7) 0.003(5) 0.008(4) -0.003(4)
C54 0.020(5) 0.029(6) 0.043(6) 0.005(5) 0.013(4) 0.005(4)
C55 0.034(6) 0.031(6) 0.038(6) -0.003(5) 0.013(5) -0.002(5)
C56 0.024(6) 0.038(7) 0.061(8) -0.005(6) 0.004(5) 0.004(5)
C57 0.031(6) 0.037(7) 0.057(8) 0.004(6) 0.003(5) 0.006(5)
C58 0.025(6) 0.036(6) 0.058(8) 0.011(6) 0.004(5) 0.012(5)
C59 0.023(6) 0.033(6) 0.055(8) 0.000(5) 0.000(5) 0.004(5)
C60 0.031(6) 0.048(7) 0.043(7) 0.002(5) 0.000(5) 0.001(5)
C61 0.024(5) 0.032(6) 0.046(7) 0.007(5) 0.006(5) 0.003(4)
C62 0.023(5) 0.042(6) 0.045(7) 0.006(5) -0.001(5) -0.005(5)
C63 0.017(5) 0.026(5) 0.056(7) 0.005(5) 0.003(5) 0.004(4)
C64 0.012(5) 0.035(6) 0.073(9) 0.012(6) 0.024(5) 0.011(4)
C65 0.022(5) 0.040(6) 0.051(7) 0.005(5) 0.021(5) 0.014(5)
C66 0.031(7) 0.089(11) 0.056(9) 0.007(8) 0.021(6) 0.020(7)
C67 0.035(7) 0.118(14) 0.037(8) 0.023(8) 0.024(6) 0.016(8)
C68 0.039(7) 0.065(9) 0.081(11) 0.038(8) 0.039(8) 0.017(7)
C69 0.021(6) 0.058(8) 0.058(8) 0.005(6) 0.015(5) 0.006(5)
C70 0.028(6) 0.037(6) 0.034(6) 0.011(5) 0.012(5) 0.005(5)
C71 0.035(6) 0.041(6) 0.039(7) 0.004(5) 0.013(5) 0.004(5)
C72 0.027(5) 0.028(5) 0.041(6) 0.008(5) 0.017(5) 0.006(4)
C73 0.017(5) 0.035(6) 0.043(6) -0.002(5) 0.014(4) 0.006(4)
C74 0.030(6) 0.037(6) 0.047(7) -0.005(5) 0.015(5) 0.003(5)
C75 0.028(6) 0.042(7) 0.050(7) 0.004(6) -0.001(5) 0.011(5)
C76 0.031(6) 0.050(7) 0.047(7) -0.010(6) -0.003(5) 0.008(5)
C77 0.044(7) 0.026(6) 0.069(9) -0.005(6) 0.024(6) -0.003(5)
C78 0.031(6) 0.042(7) 0.042(7) 0.000(5) 0.011(5) 0.004(5)
B2 0.018(5) 0.042(7) 0.029(6) 0.009(5) 0.013(5) -0.002(5)
C79 0.057(8) 0.071(9) 0.032(7) 0.013(6) 0.005(6) 0.006(7)
C80 0.046(7) 0.054(8) 0.049(8) 0.008(6) 0.019(6) 0.000(6)
C81 0.035(7) 0.058(8) 0.050(8) 0.004(6) 0.004(6) 0.001(6)
C82 0.063(10) 0.071(10) 0.052(9) 0.005(7) 0.000(7) -0.025(8)
C83 0.060(10) 0.071(11) 0.050(9) 0.017(7) -0.014(7) -0.024(8)
C84 0.027(6) 0.108(13) 0.035(7) 0.014(7) 0.009(5) -0.004(7)

loop_
_atom_type_symbol
_atom_type_description
_atom_type_scat_dispersion_real
_atom_type_scat_dispersion_imag
_atom_type_scat_source
C C 0.0033 0.0016 'International Tables Vol C Tables 4.2.6.8 and 6.1.1.4'
H H 0.0000 0.0000 'International Tables Vol C Tables 4.2.6.8 and 6.1.1.4'
B B 0.0013 0.0007 'International Tables Vol C Tables 4.2.6.8 and 6.1.1.4'
N N 0.0061 0.0033 'International Tables Vol C Tables 4.2.6.8 and 6.1.1.4'
S S 0.1246 0.1234 'International Tables Vol C Tables 4.2.6.8 and 6.1.1.4'
Zn Zn 0.2839 1.4301 'International Tables Vol C Tables 4.2.6.8 and 6.1.1.4'

loop_
_geom_angle_atom_site_label_1
_geom_angle_atom_site_label_2
_geom_angle_atom_site_label_3
_geom_angle
_geom_angle_site_symmetry_1
_geom_angle_site_symmetry_3
_geom_angle_publ_flag
N2 Zn1 S1 129.5(2) . . ?
N2 Zn1 N4 89.5(3) . . ?
N2 Zn1 N6 94.8(3) . . ?
N4 Zn1 S1 114.9(2) . . ?
N6 Zn1 S1 126.2(3) . . ?
N6 Zn1 N4 90.5(3) . . ?
C31 S1 Zn1 86.0(4) . . ?
C32 S2 C31 89.8(7) . . ?
N2 N1 C2 109.4(8) . . ?
N2 N1 B1 120.9(7) . . ?
C2 N1 B1 129.1(8) . . ?
N1 N2 Zn1 113.3(6) . . ?
C4 N2 Zn1 139.6(7) . . ?
C4 N2 N1 107.0(8) . . ?
N4 N3 B1 120.3(8) . . ?
C12 N3 N4 110.6(8) . . ?
C12 N3 B1 129.1(9) . . ?
N3 N4 Zn1 110.8(6) . . ?
C14 N4 Zn1 136.7(7) . . ?
C14 N4 N3 107.0(8) . . ?
N6 N5 C22 109.5(8) . . ?
N6 N5 B1 120.7(8) . . ?
C22 N5 B1 129.8(9) . . ?
N5 N6 Zn1 111.5(6) . . ?
C24 N6 Zn1 135.9(8) . . ?
C24 N6 N5 105.9(8) . . ?
C31 N7 C33 110.8(10) . . ?
H01A C1 H01C 109.5 . . ?
H01A C1 H01D 109.5 . . ?
H01C C1 H01D 109.5 . . ?
C2 C1 H01A 109.5 . . ?
C2 C1 H01C 109.5 . . ?
C2 C1 H01D 109.5 . . ?
N1 C2 C1 122.3(9) . . ?
N1 C2 C3 107.7(9) . . ?
C3 C2 C1 130.0(9) . . ?
C2 C3 H01B 126.9 . . ?
C2 C3 C4 106.2(9) . . ?
C4 C3 H01B 126.9 . . ?
N2 C4 C3 109.7(10) . . ?
N2 C4 C5 120.5(9) . . ?
C3 C4 C5 129.8(9) . . ?
C6 C5 C4 118.6(9) . . ?
C10 C5 C4 123.9(9) . . ?
C10 C5 C6 117.5(10) . . ?
C5 C6 H01L 120.1 . . ?
C7 C6 C5 119.9(10) . . ?
C7 C6 H01L 120.1 . . ?
C6 C7 H01X 119.8 . . ?
C8 C7 C6 120.5(11) . . ?
C8 C7 H01X 119.8 . . ?
C7 C8 H02F 119.5 . . ?
C7 C8 C9 121.1(12) . . ?
C9 C8 H02F 119.5 . . ?
C8 C9 H02I 120.5 . . ?
C10 C9 C8 119.1(12) . . ?
C10 C9 H02I 120.5 . . ?
C5 C10 C9 122.0(11) . . ?
C5 C10 H012 119.0 . . ?
C9 C10 H012 119.0 . . ?
H01I C11 H01J 109.5 . . ?
H01I C11 H01K 109.5 . . ?
H01J C11 H01K 109.5 . . ?
C12 C11 H01I 109.5 . . ?
C12 C11 H01J 109.5 . . ?
C12 C11 H01K 109.5 . . ?
N3 C12 C11 123.4(10) . . ?
C13 C12 N3 107.1(10) . . ?
C13 C12 C11 129.5(10) . . ?
C12 C13 H00O 126.9 . . ?
C12 C13 C14 106.1(9) . . ?
C14 C13 H00O 126.9 . . ?
N4 C14 C13 109.2(9) . . ?
N4 C14 C15 122.9(9) . . ?
C15 C14 C13 127.9(10) . . ?
C16 C15 C14 121.6(10) . . ?
C16 C15 C20 115.8(10) . . ?
C20 C15 C14 122.4(9) . . ?
C15 C16 H02P 118.8 . . ?
C17 C16 C15 122.5(12) . . ?
C17 C16 H02P 118.8 . . ?
C16 C17 H02X 120.0 . . ?
C16 C17 C18 120.0(11) . . ?
C18 C17 H02X 120.0 . . ?
C17 C18 H01Q 120.2 . . ?
C19 C18 C17 119.7(12) . . ?
C19 C18 H01Q 120.2 . . ?
C18 C19 H023 119.9 . . ?
C20 C19 C18 120.2(12) . . ?
C20 C19 H023 119.9 . . ?
C15 C20 H01Y 119.1 . . ?
C19 C20 C15 121.7(10) . . ?
C19 C20 H01Y 119.1 . . ?
H01E C21 H01F 109.5 . . ?
H01E C21 H01G 109.5 . . ?
H01F C21 H01G 109.5 . . ?
C22 C21 H01E 109.5 . . ?
C22 C21 H01F 109.5 . . ?
C22 C21 H01G 109.5 . . ?
N5 C22 C21 121.4(10) . . ?
C23 C22 N5 107.0(10) . . ?
C23 C22 C21 131.6(11) . . ?
C22 C23 H01P 125.9 . . ?
C22 C23 C24 108.2(10) . . ?
C24 C23 H01P 125.9 . . ?
N6 C24 C23 109.4(10) . . ?
N6 C24 C25 121.0(10) . . ?
C23 C24 C25 129.6(11) . . ?
C26 C25 C24 120.4(11) . . ?
C30 C25 C24 122.2(11) . . ?
C30 C25 C26 117.4(12) . . ?
C25 C26 H02N 119.6 . . ?
C27 C26 C25 120.8(12) . . ?
C27 C26 H02N 119.6 . . ?
C26 C27 H02O 119.3 . . ?
C28 C27 C26 121.4(13) . . ?
C28 C27 H02O 119.3 . . ?
C27 C28 H02Y 120.0 . . ?
C27 C28 C29 120.0(14) . . ?
C29 C28 H02Y 120.0 . . ?
C28 C29 H02Q 120.9 . . ?
C28 C29 C30 118.2(14) . . ?
C30 C29 H02Q 120.9 . . ?
C25 C30 C29 122.1(12) . . ?
C25 C30 H02H 118.9 . . ?
C29 C30 H02H 118.9 . . ?
S2 C31 S1 123.7(7) . . ?
N7 C31 S1 121.8(9) . . ?
N7 C31 S2 114.5(10) . . ?
S2 C32 H02S 125.0 . . ?
C33 C32 S2 110.0(11) . . ?
C33 C32 H02S 125.0 . . ?
N7 C33 C34 118.2(10) . . ?
C32 C33 N7 114.9(12) . . ?
C32 C33 C34 126.9(12) . . ?
C35 C34 C33 120.6(11) . . ?
C35 C34 C39 119.0(13) . . ?
C39 C34 C33 120.4(13) . . ?
C34 C35 H01H 120.0 . . ?
C34 C35 C36 120.0(12) . . ?
C36 C35 H01H 120.0 . . ?
C35 C36 H020 119.0 . . ?
C37 C36 C35 122.1(14) . . ?
C37 C36 H020 119.0 . . ?
C36 C37 H02A 121.5 . . ?
C36 C37 C38 116.9(13) . . ?
C38 C37 H02A 121.5 . . ?
C37 C38 H02G 118.8 . . ?
C39 C38 C37 122.5(13) . . ?
C39 C38 H02G 118.8 . . ?
C34 C39 H02V 120.3 . . ?
C38 C39 C34 119.5(14) . . ?
C38 C39 H02V 120.3 . . ?
N1 B1 H1 111.1 . . ?
N3 B1 N1 108.6(8) . . ?
N3 B1 N5 107.3(8) . . ?
N3 B1 H1 111.1 . . ?
N5 B1 N1 107.6(9) . . ?
N5 B1 H1 111.1 . . ?
N9 Zn2 S3 120.2(3) . . ?
N9 Zn2 N13 89.0(3) . . ?
N11 Zn2 S3 121.5(2) . . ?
N11 Zn2 N9 90.5(3) . . ?
N11 Zn2 N13 95.2(3) . . ?
N13 Zn2 S3 130.0(3) . . ?
C70 S3 Zn2 89.5(4) . . ?
C71 S4 C70 89.6(6) . . ?
N9 N8 B2 120.8(8) . . ?
C41 N8 N9 110.6(8) . . ?
C41 N8 B2 128.5(9) . . ?
N8 N9 Zn2 111.1(6) . . ?
C43 N9 Zn2 137.3(7) . . ?
C43 N9 N8 106.8(8) . . ?
N11 N10 B2 118.2(9) . . ?
C51 N10 N11 110.8(9) . . ?
C51 N10 B2 130.8(9) . . ?
N10 N11 Zn2 113.4(6) . . ?
N10 N11 C53 106.3(9) . . ?
C53 N11 Zn2 133.3(7) . . ?
N13 N12 B2 118.7(8) . . ?
C61 N12 N13 108.7(8) . . ?
C61 N12 B2 131.1(9) . . ?
N12 N13 Zn2 114.0(6) . . ?
C63 N13 Zn2 138.6(8) . . ?
C63 N13 N12 107.0(8) . . ?
C70 N14 C72 113.4(9) . . ?
H01M C40 H01N 109.5 . . ?
H01M C40 H01O 109.5 . . ?
H01N C40 H01O 109.5 . . ?
C41 C40 H01M 109.5 . . ?
C41 C40 H01N 109.5 . . ?
C41 C40 H01O 109.5 . . ?
N8 C41 C40 124.1(10) . . ?
N8 C41 C42 106.2(9) . . ?
C42 C41 C40 129.7(10) . . ?
C41 C42 H019 125.8 . . ?
C43 C42 C41 108.5(9) . . ?
C43 C42 H019 125.8 . . ?
N9 C43 C42 107.8(9) . . ?
N9 C43 C44 121.8(9) . . ?
C42 C43 C44 130.4(10) . . ?
C45 C44 C43 118.9(10) . . ?
C49 C44 C43 122.7(10) . . ?
C49 C44 C45 118.4(11) . . ?
C44 C45 H027 120.0 . . ?
C46 C45 C44 120.0(11) . . ?
C46 C45 H027 120.0 . . ?
C45 C46 H024 119.9 . . ?
C47 C46 C45 120.3(12) . . ?
C47 C46 H024 119.9 . . ?
C46 C47 H4 119.6 . . ?
C46 C47 C48 120.8(13) . . ?
C48 C47 H4 119.6 . . ?
C47 C48 H029 120.1 . . ?
C47 C48 C49 119.9(13) . . ?
C49 C48 H029 120.1 . . ?
C44 C49 C48 120.7(12) . . ?
C44 C49 H026 119.7 . . ?
C48 C49 H026 119.7 . . ?
H02B C50 H02C 109.5 . . ?
H02B C50 H02D 109.5 . . ?
H02C C50 H02D 109.5 . . ?
C51 C50 H02B 109.5 . . ?
C51 C50 H02C 109.5 . . ?
C51 C50 H02D 109.5 . . ?
N10 C51 C50 123.2(10) . . ?
N10 C51 C52 107.5(10) . . ?
C52 C51 C50 129.3(10) . . ?
C51 C52 H00V 126.9 . . ?
C53 C52 C51 106.3(10) . . ?
C53 C52 H00V 126.9 . . ?
N11 C53 C52 109.0(10) . . ?
N11 C53 C54 117.2(10) . . ?
C52 C53 C54 133.8(10) . . ?
C55 C54 C53 121.1(10) . . ?
C59 C54 C53 119.5(10) . . ?
C59 C54 C55 119.3(10) . . ?
C54 C55 H01R 119.9 . . ?
C56 C55 C54 120.3(11) . . ?
C56 C55 H01R 119.9 . . ?
C55 C56 H01 119.6 . . ?
C57 C56 C55 120.9(12) . . ?
C57 C56 H01 119.6 . . ?
C56 C57 H01W 120.3 . . ?
C56 C57 C58 119.3(12) . . ?
C58 C57 H01W 120.3 . . ?
C57 C58 H02J 119.7 . . ?
C57 C58 C59 120.5(11) . . ?
C59 C58 H02J 119.7 . . ?
C54 C59 C58 119.6(11) . . ?
C54 C59 H01Z 120.2 . . ?
C58 C59 H01Z 120.2 . . ?
H01S C60 H01T 109.5 . . ?
H01S C60 H01U 109.5 . . ?
H01T C60 H01U 109.5 . . ?
C61 C60 H01S 109.5 . . ?
C61 C60 H01T 109.5 . . ?
C61 C60 H01U 109.5 . . ?
N12 C61 C60 121.0(10) . . ?
C62 C61 N12 109.0(10) . . ?
C62 C61 C60 130.0(10) . . ?
C61 C62 H00U 126.6 . . ?
C61 C62 C63 106.8(10) . . ?
C63 C62 H00U 126.6 . . ?
N13 C63 C62 108.5(10) . . ?
N13 C63 C64 120.3(9) . . ?
C62 C63 C64 131.2(10) . . ?
C65 C64 C63 120.7(10) . . ?
C65 C64 C69 121.5(12) . . ?
C69 C64 C63 117.7(12) . . ?
C64 C65 H00X 120.0 . . ?
C64 C65 C66 120.0(12) . . ?
C66 C65 H00X 120.0 . . ?
C65 C66 H021 120.0 . . ?
C67 C66 C65 120.0(14) . . ?
C67 C66 H021 120.0 . . ?
C66 C67 H02R 120.1 . . ?
C66 C67 C68 119.8(12) . . ?
C68 C67 H02R 120.1 . . ?
C67 C68 H3 119.9 . . ?
C67 C68 C69 120.3(13) . . ?
C69 C68 H3 119.9 . . ?
C64 C69 C68 118.3(14) . . ?
C64 C69 H2 120.9 . . ?
C68 C69 H2 120.9 . . ?
S3 C70 S4 122.0(7) . . ?
N14 C70 S3 125.3(8) . . ?
N14 C70 S4 112.7(8) . . ?
S4 C71 H022 124.5 . . ?
C72 C71 S4 111.0(9) . . ?
C72 C71 H022 124.5 . . ?
N14 C72 C73 118.8(10) . . ?
C71 C72 N14 113.2(10) . . ?
C71 C72 C73 128.0(10) . . ?
C74 C73 C72 121.1(10) . . ?
C74 C73 C78 119.2(11) . . ?
C78 C73 C72 119.5(10) . . ?
C73 C74 H015 119.2 . . ?
C73 C74 C75 121.6(11) . . ?
C75 C74 H015 119.2 . . ?
C74 C75 H017 120.1 . . ?
C76 C75 C74 119.8(12) . . ?
C76 C75 H017 120.1 . . ?
C75 C76 H01V 120.7 . . ?
C77 C76 C75 118.7(12) . . ?
C77 C76 H01V 120.7 . . ?
C76 C77 H02E 119.2 . . ?
C76 C77 C78 121.6(11) . . ?
C78 C77 H02E 119.2 . . ?
C73 C78 H025 120.5 . . ?
C77 C78 C73 119.1(11) . . ?
C77 C78 H025 120.5 . . ?
N8 B2 N12 110.1(9) . . ?
N8 B2 H2A 110.2 . . ?
N10 B2 N8 108.7(8) . . ?
N10 B2 N12 107.5(8) . . ?
N10 B2 H2A 110.2 . . ?
N12 B2 H2A 110.2 . . ?
C80 C79 H02W 121.1 . . ?
C80 C79 C84 117.8(14) . . ?
C84 C79 H02W 121.1 . . ?
C79 C80 H02M 119.2 . . ?
C81 C80 C79 121.6(13) . . ?
C81 C80 H02M 119.2 . . ?
C80 C81 H02K 120.4 . . ?
C80 C81 C82 119.3(14) . . ?
C82 C81 H02K 120.4 . . ?
C81 C82 H02T 119.4 . . ?
C83 C82 C81 121.2(16) . . ?
C83 C82 H02T 119.4 . . ?
C82 C83 H02U 120.1 . . ?
C82 C83 C84 119.8(14) . . ?
C84 C83 H02U 120.1 . . ?
C79 C84 H02L 120.0 . . ?
C83 C84 C79 120.1(13) . . ?
C83 C84 H02L 120.0 . . ?

loop_
_geom_bond_atom_site_label_1
_geom_bond_atom_site_label_2
_geom_bond_distance
_geom_bond_site_symmetry_2
_geom_bond_publ_flag
Zn1 S1 2.275(3) . ?
Zn1 N2 2.036(7) . ?
Zn1 N4 2.121(8) . ?
Zn1 N6 2.056(8) . ?
S1 C31 1.741(14) . ?
S2 C31 1.722(12) . ?
S2 C32 1.720(17) . ?
N1 N2 1.360(11) . ?
N1 C2 1.363(12) . ?
N1 B1 1.574(13) . ?
N2 C4 1.346(13) . ?
N3 C12 1.365(13) . ?
N3 B1 1.549(14) . ?
N4 N3 1.371(12) . ?
N4 C14 1.318(13) . ?
N5 C22 1.377(14) . ?
N5 B1 1.554(15) . ?
N6 N5 1.372(12) . ?
N6 C24 1.362(14) . ?
N7 C31 1.319(16) . ?
N7 C33 1.384(15) . ?
C1 H01A 0.9600 . ?
C1 H01C 0.9600 . ?
C1 H01D 0.9600 . ?
C2 C1 1.496(15) . ?
C2 C3 1.375(15) . ?
C3 H01B 0.9300 . ?
C4 C3 1.384(15) . ?
C5 C4 1.465(15) . ?
C5 C6 1.423(15) . ?
C5 C10 1.380(15) . ?
C6 H01L 0.9300 . ?
C6 C7 1.418(17) . ?
C7 H01X 0.9300 . ?
C7 C8 1.334(18) . ?
C8 H02F 0.9300 . ?
C8 C9 1.402(18) . ?
C9 H02I 0.9300 . ?
C10 C9 1.391(16) . ?
C10 H012 0.9300 . ?
C11 H01I 0.9600 . ?
C11 H01J 0.9600 . ?
C11 H01K 0.9600 . ?
C12 C11 1.490(16) . ?
C12 C13 1.359(16) . ?
C13 H00O 0.9300 . ?
C13 C14 1.438(14) . ?
C14 C15 1.433(14) . ?
C15 C16 1.396(14) . ?
C15 C20 1.412(16) . ?
C16 H02P 0.9300 . ?
C16 C17 1.364(17) . ?
C17 H02X 0.9300 . ?
C18 C17 1.381(18) . ?
C18 H01Q 0.9300 . ?
C18 C19 1.374(16) . ?
C19 H023 0.9300 . ?
C20 C19 1.370(16) . ?
C20 H01Y 0.9300 . ?
C21 H01E 0.9600 . ?
C21 H01F 0.9600 . ?
C21 H01G 0.9600 . ?
C22 C21 1.490(16) . ?
C22 C23 1.352(16) . ?
C23 H01P 0.9300 . ?
C24 C23 1.369(16) . ?
C24 C25 1.472(17) . ?
C25 C26 1.390(17) . ?
C25 C30 1.377(17) . ?
C26 H02N 0.9300 . ?
C26 C27 1.371(19) . ?
C27 H02O 0.9300 . ?
C27 C28 1.35(2) . ?
C28 H02Y 0.9300 . ?
C29 C28 1.39(2) . ?
C29 H02Q 0.9300 . ?
C30 C29 1.396(17) . ?
C30 H02H 0.9300 . ?
C32 H02S 0.9300 . ?
C33 C32 1.370(18) . ?
C33 C34 1.493(18) . ?
C34 C39 1.404(18) . ?
C35 C34 1.347(18) . ?
C35 H01H 0.9300 . ?
C35 C36 1.420(17) . ?
C36 H020 0.9300 . ?
C36 C37 1.351(19) . ?
C37 H02A 0.9300 . ?
C37 C38 1.39(2) . ?
C38 H02G 0.9300 . ?
C38 C39 1.38(2) . ?
C39 H02V 0.9300 . ?
B1 H1 0.9800 . ?
Zn2 S3 2.267(3) . ?
Zn2 N9 2.064(8) . ?
Zn2 N11 2.032(8) . ?
Zn2 N13 2.065(8) . ?
S3 C70 1.723(11) . ?
S4 C70 1.767(11) . ?
S4 C71 1.709(13) . ?
N8 C41 1.346(13) . ?
N8 B2 1.547(15) . ?
N9 N8 1.374(12) . ?
N9 C43 1.371(13) . ?
N10 C51 1.339(14) . ?
N10 B2 1.532(15) . ?
N11 N10 1.374(12) . ?
N11 C53 1.376(13) . ?
N12 C61 1.341(13) . ?
N12 B2 1.578(13) . ?
N13 N12 1.377(12) . ?
N13 C63 1.332(13) . ?
N14 C70 1.296(15) . ?
N14 C72 1.388(14) . ?
C40 H01M 0.9600 . ?
C40 H01N 0.9600 . ?
C40 H01O 0.9600 . ?
C41 C40 1.455(15) . ?
C41 C42 1.393(15) . ?
C42 H019 0.9300 . ?
C43 C42 1.374(15) . ?
C43 C44 1.463(15) . ?
C44 C45 1.418(15) . ?
C44 C49 1.382(15) . ?
C45 H027 0.9300 . ?
C46 C45 1.400(17) . ?
C46 H024 0.9300 . ?
C47 C46 1.36(2) . ?
C47 H4 0.9300 . ?
C47 C48 1.38(2) . ?
C48 H029 0.9300 . ?
C49 C48 1.401(18) . ?
C49 H026 0.9300 . ?
C50 H02B 0.9600 . ?
C50 H02C 0.9600 . ?
C50 H02D 0.9600 . ?
C51 C50 1.514(16) . ?
C52 C51 1.407(15) . ?
C52 H00V 0.9300 . ?
C52 C53 1.392(16) . ?
C54 C53 1.483(15) . ?
C54 C55 1.389(16) . ?
C54 C59 1.382(15) . ?
C55 H01R 0.9300 . ?
C55 C56 1.386(17) . ?
C56 H01 0.9300 . ?
C57 C56 1.359(17) . ?
C57 H01W 0.9300 . ?
C57 C58 1.390(17) . ?
C58 H02J 0.9300 . ?
C59 C58 1.394(16) . ?
C59 H01Z 0.9300 . ?
C60 H01S 0.9600 . ?
C60 H01T 0.9600 . ?
C60 H01U 0.9600 . ?
C61 C60 1.516(16) . ?
C61 C62 1.336(16) . ?
C62 H00U 0.9300 . ?
C62 C63 1.401(16) . ?
C64 C63 1.503(17) . ?
C64 C65 1.349(18) . ?
C64 C69 1.401(16) . ?
C65 H00X 0.9300 . ?
C65 C66 1.398(17) . ?
C66 H021 0.9300 . ?
C66 C67 1.38(2) . ?
C67 H02R 0.9300 . ?
C68 C67 1.39(2) . ?
C68 H3 0.9300 . ?
C69 C68 1.401(18) . ?
C69 H2 0.9300 . ?
C71 H022 0.9300 . ?
C72 C71 1.385(16) . ?
C72 C73 1.477(16) . ?
C73 C74 1.370(16) . ?
C73 C78 1.405(16) . ?
C74 H015 0.9300 . ?
C74 C75 1.399(17) . ?
C75 H017 0.9300 . ?
C75 C76 1.394(18) . ?
C76 H01V 0.9300 . ?
C76 C77 1.386(18) . ?
C77 H02E 0.9300 . ?
C78 C77 1.400(18) . ?
C78 H025 0.9300 . ?
B2 H2A 0.9800 . ?
C79 H02W 0.9300 . ?
C80 C79 1.402(18) . ?
C80 H02M 0.9300 . ?
C81 C80 1.337(19) . ?
C81 H02K 0.9300 . ?
C81 C82 1.401(19) . ?
C82 H02T 0.9300 . ?
C82 C83 1.36(2) . ?
C83 H02U 0.9300 . ?
C84 C79 1.42(2) . ?
C84 C83 1.37(2) . ?
C84 H02L 0.9300 . ?

loop_
_geom_torsion_atom_site_label_1
_geom_torsion_atom_site_label_2
_geom_torsion_atom_site_label_3
_geom_torsion_atom_site_label_4
_geom_torsion
_geom_torsion_site_symmetry_1
_geom_torsion_site_symmetry_2
_geom_torsion_site_symmetry_3
_geom_torsion_site_symmetry_4
_geom_torsion_publ_flag
Zn1 S1 C31 S2 170.9(7) . . . . ?
Zn1 S1 C31 N7 -7.2(9) . . . . ?
Zn1 N2 C4 C3 174.9(8) . . . . ?
Zn1 N2 C4 C5 -3.3(16) . . . . ?
Zn1 N4 N3 C12 -157.8(6) . . . . ?
Zn1 N4 N3 B1 22.0(10) . . . . ?
Zn1 N4 C14 C13 149.4(8) . . . . ?
Zn1 N4 C14 C15 -29.6(15) . . . . ?
Zn1 N6 N5 C22 -156.4(7) . . . . ?
Zn1 N6 N5 B1 22.5(10) . . . . ?
Zn1 N6 C24 C23 148.2(9) . . . . ?
Zn1 N6 C24 C25 -34.6(14) . . . . ?
N1 N2 C4 C3 -0.4(11) . . . . ?
N1 N2 C4 C5 -178.5(9) . . . . ?
N1 C2 C3 C4 1.5(12) . . . . ?
N2 N1 C2 C1 175.4(9) . . . . ?
N2 N1 C2 C3 -1.8(12) . . . . ?
N2 N1 B1 N3 -67.3(11) . . . . ?
N2 N1 B1 N5 48.5(11) . . . . ?
N2 C4 C3 C2 -0.7(12) . . . . ?
N3 N4 C14 C13 -0.7(11) . . . . ?
N3 N4 C14 C15 -179.7(8) . . . . ?
N3 C12 C13 C14 -0.1(11) . . . . ?
N4 N3 C12 C11 178.5(9) . . . . ?
N4 N3 C12 C13 -0.4(11) . . . . ?
N4 N3 B1 N1 42.5(12) . . . . ?
N4 N3 B1 N5 -73.5(11) . . . . ?
N4 C14 C15 C16 146.0(10) . . . . ?
N4 C14 C15 C20 -29.0(15) . . . . ?
N5 N6 C24 C23 0.7(11) . . . . ?
N5 N6 C24 C25 177.9(8) . . . . ?
N5 C22 C23 C24 0.9(13) . . . . ?
N6 N5 C22 C21 179.2(10) . . . . ?
N6 N5 C22 C23 -0.4(12) . . . . ?
N6 N5 B1 N1 -72.2(10) . . . . ?
N6 N5 B1 N3 44.6(11) . . . . ?
N6 C24 C23 C22 -1.0(12) . . . . ?
N6 C24 C25 C26 153.0(10) . . . . ?
N6 C24 C25 C30 -29.3(15) . . . . ?
N7 C33 C32 S2 0.4(13) . . . . ?
N7 C33 C34 C35 -0.1(16) . . . . ?
N7 C33 C34 C39 -177.3(10) . . . . ?
C1 C2 C3 C4 -175.3(11) . . . . ?
C2 N1 N2 Zn1 -175.3(6) . . . . ?
C2 N1 N2 C4 1.3(11) . . . . ?
C2 N1 B1 N3 123.0(10) . . . . ?
C2 N1 B1 N5 -121.2(11) . . . . ?
C4 C5 C6 C7 -178.9(10) . . . . ?
C4 C5 C10 C9 178.0(10) . . . . ?
C5 C4 C3 C2 177.2(10) . . . . ?
C5 C6 C7 C8 0.4(18) . . . . ?
C5 C10 C9 C8 1.3(18) . . . . ?
C6 C5 C4 N2 -129.4(10) . . . . ?
C6 C5 C4 C3 52.9(16) . . . . ?
C6 C5 C10 C9 -1.0(16) . . . . ?
C6 C7 C8 C9 -0.1(19) . . . . ?
C7 C8 C9 C10 -0.8(19) . . . . ?
C10 C5 C4 N2 51.7(14) . . . . ?
C10 C5 C4 C3 -126.1(12) . . . . ?
C10 C5 C6 C7 0.1(15) . . . . ?
C11 C12 C13 C14 -178.9(10) . . . . ?
C12 N3 B1 N1 -137.7(10) . . . . ?
C12 N3 B1 N5 106.3(11) . . . . ?
C12 C13 C14 N4 0.5(12) . . . . ?
C12 C13 C14 C15 179.4(10) . . . . ?
C13 C14 C15 C16 -32.7(16) . . . . ?
C13 C14 C15 C20 152.2(11) . . . . ?
C14 N4 N3 C12 0.7(11) . . . . ?
C14 N4 N3 B1 -179.5(8) . . . . ?
C14 C15 C16 C17 -176.3(11) . . . . ?
C14 C15 C20 C19 175.7(11) . . . . ?
C15 C16 C17 C18 2(2) . . . . ?
C15 C20 C19 C18 -1.2(19) . . . . ?
C16 C15 C20 C19 0.4(16) . . . . ?
C17 C18 C19 C20 2.6(19) . . . . ?
C19 C18 C17 C16 -3(2) . . . . ?
C20 C15 C16 C17 -0.9(17) . . . . ?
C21 C22 C23 C24 -178.8(12) . . . . ?
C22 N5 B1 N1 106.6(11) . . . . ?
C22 N5 B1 N3 -136.7(10) . . . . ?
C23 C24 C25 C26 -30.4(17) . . . . ?
C23 C24 C25 C30 147.3(12) . . . . ?
C24 N6 N5 C22 -0.1(10) . . . . ?
C24 N6 N5 B1 178.8(8) . . . . ?
C24 C25 C26 C27 178.9(11) . . . . ?
C24 C25 C30 C29 178.9(11) . . . . ?
C25 C24 C23 C22 -177.9(10) . . . . ?
C25 C26 C27 C28 1(2) . . . . ?
C25 C30 C29 C28 3(2) . . . . ?
C26 C25 C30 C29 -3.3(18) . . . . ?
C26 C27 C28 C29 -1(2) . . . . ?
C30 C25 C26 C27 1.1(18) . . . . ?
C30 C29 C28 C27 -1(2) . . . . ?
C31 S2 C32 C33 0.2(10) . . . . ?
C31 N7 C33 C32 -1.1(14) . . . . ?
C31 N7 C33 C34 179.3(9) . . . . ?
C32 S2 C31 S1 -179.1(8) . . . . ?
C32 S2 C31 N7 -0.9(10) . . . . ?
C32 C33 C34 C35 -179.7(12) . . . . ?
C32 C33 C34 C39 3.1(18) . . . . ?
C33 N7 C31 S1 179.5(8) . . . . ?
C33 N7 C31 S2 1.2(12) . . . . ?
C33 C34 C39 C38 177.4(11) . . . . ?
C34 C33 C32 S2 -180.0(9) . . . . ?
C34 C35 C36 C37 2.6(18) . . . . ?
C35 C34 C39 C38 0.2(18) . . . . ?
C35 C36 C37 C38 -1.9(18) . . . . ?
C36 C35 C34 C33 -178.9(10) . . . . ?
C36 C35 C34 C39 -1.6(17) . . . . ?
C36 C37 C38 C39 0.4(19) . . . . ?
C37 C38 C39 C34 0(2) . . . . ?
B1 N1 N2 Zn1 13.2(11) . . . . ?
B1 N1 N2 C4 -170.2(9) . . . . ?
B1 N1 C2 C1 -14.0(16) . . . . ?
B1 N1 C2 C3 168.8(10) . . . . ?
B1 N3 C12 C11 -1.2(16) . . . . ?
B1 N3 C12 C13 179.9(10) . . . . ?
B1 N5 C22 C21 0.4(17) . . . . ?
B1 N5 C22 C23 -179.3(10) . . . . ?
Zn2 S3 C70 S4 -172.3(6) . . . . ?
Zn2 S3 C70 N14 7.2(9) . . . . ?
Zn2 N9 N8 C41 158.6(7) . . . . ?
Zn2 N9 N8 B2 -19.8(11) . . . . ?
Zn2 N9 C43 C42 -149.6(9) . . . . ?
Zn2 N9 C43 C44 29.6(16) . . . . ?
Zn2 N11 N10 C51 152.1(6) . . . . ?
Zn2 N11 N10 B2 -23.6(10) . . . . ?
Zn2 N11 C53 C52 -145.5(8) . . . . ?
Zn2 N11 C53 C54 35.7(13) . . . . ?
Zn2 N13 N12 C61 -173.1(7) . . . . ?
Zn2 N13 N12 B2 -5.0(11) . . . . ?
Zn2 N13 C63 C62 170.8(9) . . . . ?
Zn2 N13 C63 C64 -6.6(17) . . . . ?
N8 N9 C43 C42 2.3(11) . . . . ?
N8 N9 C43 C44 -178.4(9) . . . . ?
N8 C41 C42 C43 1.6(12) . . . . ?
N9 N8 C41 C40 -177.7(10) . . . . ?
N9 N8 C41 C42 -0.1(12) . . . . ?
N9 N8 B2 N10 71.8(11) . . . . ?
N9 N8 B2 N12 -45.6(12) . . . . ?
N9 C43 C42 C41 -2.4(12) . . . . ?
N9 C43 C44 C45 -157.7(10) . . . . ?
N9 C43 C44 C49 24.0(15) . . . . ?
N10 N11 C53 C52 2.1(10) . . . . ?
N10 N11 C53 C54 -176.6(8) . . . . ?
N11 N10 C51 C50 -177.2(9) . . . . ?
N11 N10 C51 C52 2.3(11) . . . . ?
N11 N10 B2 N8 -42.9(11) . . . . ?
N11 N10 B2 N12 76.2(11) . . . . ?
N12 N13 C63 C62 -0.5(12) . . . . ?
N12 N13 C63 C64 -178.0(9) . . . . ?
N12 C61 C62 C63 0.1(13) . . . . ?
N13 N12 C61 C60 178.9(10) . . . . ?
N13 N12 C61 C62 -0.5(12) . . . . ?
N13 N12 B2 N8 61.4(12) . . . . ?
N13 N12 B2 N10 -56.8(12) . . . . ?
N14 C72 C71 S4 -2.0(11) . . . . ?
N14 C72 C73 C74 -2.3(14) . . . . ?
N14 C72 C73 C78 172.6(9) . . . . ?
C40 C41 C42 C43 179.0(11) . . . . ?
C41 N8 B2 N10 -106.3(12) . . . . ?
C41 N8 B2 N12 136.3(10) . . . . ?
C42 C43 C44 C45 21.4(17) . . . . ?
C42 C43 C44 C49 -157.0(11) . . . . ?
C43 N9 N8 C41 -1.4(11) . . . . ?
C43 N9 N8 B2 -179.8(9) . . . . ?
C43 C44 C45 C46 -179.4(10) . . . . ?
C43 C44 C49 C48 179.0(11) . . . . ?
C44 C43 C42 C41 178.4(10) . . . . ?
C44 C49 C48 C47 -0.5(19) . . . . ?
C45 C44 C49 C48 0.6(16) . . . . ?
C46 C47 C48 C49 1(2) . . . . ?
C47 C46 C45 C44 1.2(19) . . . . ?
C48 C47 C46 C45 -1(2) . . . . ?
C49 C44 C45 C46 -1.0(16) . . . . ?
C51 N10 B2 N8 142.3(10) . . . . ?
C51 N10 B2 N12 -98.5(12) . . . . ?
C51 C52 C53 N11 -0.8(11) . . . . ?
C51 C52 C53 C54 177.7(10) . . . . ?
C53 N11 N10 C51 -2.8(10) . . . . ?
C53 N11 N10 B2 -178.5(8) . . . . ?
C53 C52 C51 N10 -0.9(11) . . . . ?
C53 C52 C51 C50 178.6(10) . . . . ?
C53 C54 C55 C56 178.7(10) . . . . ?
C53 C54 C59 C58 -179.1(10) . . . . ?
C54 C55 C56 C57 -0.1(17) . . . . ?
C54 C59 C58 C57 0.9(17) . . . . ?
C55 C54 C53 N11 41.1(14) . . . . ?
C55 C54 C53 C52 -137.3(12) . . . . ?
C55 C54 C59 C58 -2.8(16) . . . . ?
C56 C57 C58 C59 1.4(18) . . . . ?
C58 C57 C56 C55 -1.8(18) . . . . ?
C59 C54 C53 N11 -142.6(10) . . . . ?
C59 C54 C53 C52 39.0(17) . . . . ?
C59 C54 C55 C56 2.4(16) . . . . ?
C60 C61 C62 C63 -179.1(11) . . . . ?
C61 N12 B2 N8 -133.7(11) . . . . ?
C61 N12 B2 N10 108.1(12) . . . . ?
C61 C62 C63 N13 0.3(13) . . . . ?
C61 C62 C63 C64 177.3(11) . . . . ?
C63 N13 N12 C61 0.6(11) . . . . ?
C63 N13 N12 B2 168.7(9) . . . . ?
C63 C64 C65 C66 174.2(9) . . . . ?
C63 C64 C69 C68 -174.7(10) . . . . ?
C64 C65 C66 C67 1.9(17) . . . . ?
C64 C69 C68 C67 -1.0(18) . . . . ?
C65 C64 C63 N13 -43.3(15) . . . . ?
C65 C64 C63 C62 139.9(12) . . . . ?
C65 C64 C69 C68 3.4(16) . . . . ?
C65 C66 C67 C68 1(2) . . . . ?
C69 C64 C63 N13 134.8(11) . . . . ?
C69 C64 C63 C62 -42.0(17) . . . . ?
C69 C64 C65 C66 -3.9(16) . . . . ?
C69 C68 C67 C66 -1(2) . . . . ?
C70 S4 C71 C72 0.8(8) . . . . ?
C70 N14 C72 C71 2.6(13) . . . . ?
C70 N14 C72 C73 -179.9(9) . . . . ?
C71 S4 C70 S3 -179.8(7) . . . . ?
C71 S4 C70 N14 0.7(8) . . . . ?
C71 C72 C73 C74 174.8(10) . . . . ?
C71 C72 C73 C78 -10.3(16) . . . . ?
C72 N14 C70 S3 178.5(7) . . . . ?
C72 N14 C70 S4 -2.0(11) . . . . ?
C72 C73 C74 C75 177.8(10) . . . . ?
C72 C73 C78 C77 -177.4(10) . . . . ?
C73 C72 C71 S4 -179.2(8) . . . . ?
C73 C74 C75 C76 -1.4(17) . . . . ?
C73 C78 C77 C76 0.5(17) . . . . ?
C74 C73 C78 C77 -2.5(15) . . . . ?
C74 C75 C76 C77 -0.6(17) . . . . ?
C75 C76 C77 C78 1.1(18) . . . . ?
C78 C73 C74 C75 3.0(15) . . . . ?
B2 N8 C41 C40 0.5(17) . . . . ?
B2 N8 C41 C42 178.1(10) . . . . ?
B2 N10 C51 C50 -2.2(16) . . . . ?
B2 N10 C51 C52 177.3(9) . . . . ?
B2 N12 C61 C60 12.8(17) . . . . ?
B2 N12 C61 C62 -166.5(11) . . . . ?
C79 C84 C83 C82 5(2) . . . . ?
C80 C81 C82 C83 3(2) . . . . ?
C81 C80 C79 C84 2.1(19) . . . . ?
C81 C82 C83 C84 -5(2) . . . . ?
C82 C81 C80 C79 -2(2) . . . . ?
C83 C84 C79 C80 -3.4(19) . . . . ?
